data_4501002
loop_
_publ_author_name
'Ji, Baoming'
'Wang, Weizhou'
'Deng, Dongsheng'
'Zhang, Yu'

_publ_section_title
;
 Symmetrical Bifurcated Halogen Bond: Design and Synthesis
;
_journal_issue 8
_journal_name_full 'Crystal Growth &amp; Design'
_journal_page_first 3622
_journal_paper_doi 10.1021/cg200603z
_journal_volume 11
_journal_year 2011
_chemical_formula_sum 'C9 H3 F2 I N O'
_chemical_formula_weight 306.02
_chemical_name_systematic
;

 ?

;
_space_group_IT_number 11
_symmetry_cell_setting monoclinic
_symmetry_space_group_name_Hall '-P 2yb'
_symmetry_space_group_name_H-M 'P 1 21/m 1'
_atom_sites_solution_hydrogens geom
_atom_sites_solution_primary direct
_atom_sites_solution_secondary difmap
_audit_creation_method SHELXL-97
_cell_angle_alpha 90.00
_cell_angle_beta 101.207(2)
_cell_angle_gamma 90.00
_cell_formula_units_Z 4
_cell_length_a 5.3613(13)
_cell_length_b 15.321(4)
_cell_length_c 11.904(3)
_cell_measurement_reflns_used 2934
_cell_measurement_temperature 296(2)
_cell_measurement_theta_max 28.04
_cell_measurement_theta_min 2.66
_cell_volume 959.2(4)
_computing_cell_refinement 'Bruker SMART'
_computing_data_collection 'Bruker SMART'
_computing_data_reduction 'Bruker SAINT'
_computing_molecular_graphics 'Bruker SHELXTL'
_computing_publication_material 'Bruker SHELXTL'
_computing_structure_refinement 'SHELXL-97 (Sheldrick, 1997)'
_computing_structure_solution 'SHELXS-97 (Sheldrick, 1990)'
_diffrn_ambient_temperature 296(2)
_diffrn_measured_fraction_theta_full 0.998
_diffrn_measured_fraction_theta_max 0.998
_diffrn_measurement_device_type 'CCD area detector'
_diffrn_measurement_method 'phi and omega scans'
_diffrn_radiation_monochromator graphite
_diffrn_radiation_source 'fine-focus sealed tube'
_diffrn_radiation_type MoK\a
_diffrn_radiation_wavelength 0.71073
_diffrn_reflns_av_R_equivalents 0.0262
_diffrn_reflns_av_sigmaI/netI 0.0232
_diffrn_reflns_limit_h_max 6
_diffrn_reflns_limit_h_min -6
_diffrn_reflns_limit_k_max 18
_diffrn_reflns_limit_k_min -18
_diffrn_reflns_limit_l_max 14
_diffrn_reflns_limit_l_min -14
_diffrn_reflns_number 7063
_diffrn_reflns_theta_full 25.50
_diffrn_reflns_theta_max 25.50
_diffrn_reflns_theta_min 2.66
_diffrn_standards_decay_% 0
_diffrn_standards_interval_count 0
_diffrn_standards_interval_time 0
_diffrn_standards_number 0
_exptl_absorpt_coefficient_mu 3.332
_exptl_absorpt_correction_T_max 0.6177
_exptl_absorpt_correction_T_min 0.2866
_exptl_absorpt_correction_type multi-scan
_exptl_absorpt_process_details sadabs
_exptl_crystal_colour orange
_exptl_crystal_density_diffrn 2.119
_exptl_crystal_density_method 'not measured'
_exptl_crystal_description block
_exptl_crystal_F_000 572
_exptl_crystal_size_max 0.50
_exptl_crystal_size_mid 0.19
_exptl_crystal_size_min 0.16
_refine_diff_density_max 0.582
_refine_diff_density_min -0.634
_refine_diff_density_rms 0.066
_refine_ls_extinction_method none
_refine_ls_goodness_of_fit_ref 1.008
_refine_ls_hydrogen_treatment constr
_refine_ls_matrix_type full
_refine_ls_number_parameters 133
_refine_ls_number_reflns 1865
_refine_ls_number_restraints 0
_refine_ls_restrained_S_all 1.008
_refine_ls_R_factor_all 0.0376
_refine_ls_R_factor_gt 0.0267
_refine_ls_shift/su_max 0.000
_refine_ls_shift/su_mean 0.000
_refine_ls_structure_factor_coef Fsqd
_refine_ls_weighting_details 'calc w=1/[\s^2^(Fo^2^)+(0.0359P)^2^+0.6211P] where P=(Fo^2^+2Fc^2^)/3'
_refine_ls_weighting_scheme calc
_refine_ls_wR_factor_gt 0.0659
_refine_ls_wR_factor_ref 0.0732
_reflns_number_gt 1428
_reflns_number_total 1865
_reflns_threshold_expression >2sigma(I)
_cod_data_source_file cg200603z_si_002.cif
_cod_data_source_block INNOO
_cod_depositor_comments
;
The following automatic conversions were performed:

'_symmetry_cell_setting' value 'Monoclinic' changed to 'monoclinic'
according to /home/saulius/struct/CIF-dictionaries/cif_core.dic
dictionary named 'cif_core.dic' version 2.4.1 from 2010-06-29.

Automatic conversion script
Id: cif_fix_values 1715 2011-07-08 13:25:40Z adriana 
;
_cod_original_cell_volume 959.1(4)
_cod_original_sg_symbol_H-M P2(1)/m
_cod_database_code 4501002

loop_
_symmetry_equiv_pos_as_xyz
'x, y, z'
'-x, y+1/2, -z'
'-x, -y, -z'
'x, -y-1/2, z'

loop_
_atom_site_label
_atom_site_type_symbol
_atom_site_fract_x
_atom_site_fract_y
_atom_site_fract_z
_atom_site_U_iso_or_equiv
_atom_site_adp_type
_atom_site_occupancy
_atom_site_symmetry_multiplicity
_atom_site_calc_flag
_atom_site_refinement_flags
C1 C 0.2157(6) 0.2978(2) 0.6838(3) 0.0462(8) Uani 1 1 d .
C2 C 0.3664(7) 0.3451(3) 0.6210(3) 0.0555(9) Uani 1 1 d .
C3 C 0.3593(10) 0.4358(3) 0.6262(4) 0.0820(14) Uani 1 1 d .
H3 H 0.4561 0.4692 0.5854 0.098 Uiso 1 1 calc R
C4 C 0.2097(11) 0.4754(3) 0.6914(5) 0.0933(16) Uani 1 1 d .
H4 H 0.2030 0.5359 0.6960 0.112 Uiso 1 1 calc R
C5 C 0.0695(10) 0.4242(3) 0.7501(4) 0.0828(14) Uani 1 1 d .
H5 H -0.0326 0.4518 0.7941 0.099 Uiso 1 1 calc R
C6 C 0.5273(7) 0.2999(3) 0.5521(3) 0.0622(10) Uani 1 1 d .
C7 C 0.2270(9) 0.2500 0.2089(4) 0.0455(11) Uani 1 2 d S
C8 C 0.3034(8) 0.3262(2) 0.1661(4) 0.0580(10) Uani 1 1 d .
C9 C 0.4507(8) 0.3260(3) 0.0836(4) 0.0621(10) Uani 1 1 d .
C10 C 0.5292(9) 0.2500 0.0402(4) 0.0534(13) Uani 1 2 d S
F1 F 0.2347(6) 0.40295(16) 0.2043(3) 0.1054(10) Uani 1 1 d .
F2 F 0.5191(7) 0.40345(18) 0.0454(3) 0.1130(11) Uani 1 1 d .
I1 I -0.00703(7) 0.2500 0.33015(3) 0.06247(16) Uani 1 2 d S
I2 I 0.76182(7) 0.2500 -0.08149(3) 0.08182(19) Uani 1 2 d S
N1 N 0.0699(7) 0.3370(2) 0.7482(3) 0.0633(9) Uani 1 1 d .
O1 O 0.6557(7) 0.3381(2) 0.4952(3) 0.0914(10) Uani 1 1 d .

loop_
_atom_site_aniso_label
_atom_site_aniso_U_11
_atom_site_aniso_U_22
_atom_site_aniso_U_33
_atom_site_aniso_U_23
_atom_site_aniso_U_13
_atom_site_aniso_U_12
C1 0.0413(18) 0.0574(18) 0.0428(19) -0.0006(15) 0.0153(15) -0.0018(15)
C2 0.060(2) 0.068(2) 0.0420(19) 0.0026(17) 0.0182(16) -0.0079(18)
C3 0.105(4) 0.075(3) 0.073(3) 0.009(2) 0.034(3) -0.027(3)
C4 0.127(5) 0.057(3) 0.105(4) 0.000(3) 0.046(4) -0.008(3)
C5 0.108(4) 0.060(3) 0.095(4) -0.005(2) 0.055(3) 0.009(2)
C6 0.052(2) 0.092(3) 0.047(2) 0.0007(19) 0.0205(18) -0.0115(19)
C7 0.047(3) 0.055(3) 0.038(3) 0.000 0.017(2) 0.000
C8 0.061(2) 0.054(2) 0.064(2) -0.0064(18) 0.0241(19) 0.0006(18)
C9 0.064(3) 0.067(3) 0.061(2) 0.0118(19) 0.026(2) -0.0066(19)
C10 0.038(3) 0.084(4) 0.040(3) 0.000 0.013(2) 0.000
F1 0.137(3) 0.0570(15) 0.146(3) -0.0179(15) 0.085(2) 0.0009(15)
F2 0.138(3) 0.0815(18) 0.142(3) 0.0294(18) 0.084(2) -0.0131(18)
I1 0.0451(2) 0.1051(3) 0.0413(2) 0.000 0.01859(15) 0.000
I2 0.0450(2) 0.1653(5) 0.0390(2) 0.000 0.01769(16) 0.000
N1 0.073(2) 0.059(2) 0.069(2) -0.0022(16) 0.0403(18) 0.0029(16)
O1 0.091(2) 0.120(3) 0.077(2) -0.0038(19) 0.0517(19) -0.031(2)

loop_
_atom_type_symbol
_atom_type_description
_atom_type_scat_dispersion_real
_atom_type_scat_dispersion_imag
_atom_type_scat_source
C C 0.0033 0.0016 'International Tables Vol C Tables 4.2.6.8 and 6.1.1.4'
H H 0.0000 0.0000 'International Tables Vol C Tables 4.2.6.8 and 6.1.1.4'
N N 0.0061 0.0033 'International Tables Vol C Tables 4.2.6.8 and 6.1.1.4'
O O 0.0106 0.0060 'International Tables Vol C Tables 4.2.6.8 and 6.1.1.4'
F F 0.0171 0.0103 'International Tables Vol C Tables 4.2.6.8 and 6.1.1.4'
I I -0.4742 1.8119 'International Tables Vol C Tables 4.2.6.8 and 6.1.1.4'

loop_
_geom_angle_atom_site_label_1
_geom_angle_atom_site_label_2
_geom_angle_atom_site_label_3
_geom_angle
_geom_angle_site_symmetry_1
_geom_angle_site_symmetry_3
N1 C1 C2 122.2(3) . .
N1 C1 C1 116.7(2) . 4_565
C2 C1 C1 121.1(2) . 4_565
C3 C2 C1 117.9(4) . .
C3 C2 C6 121.2(3) . .
C1 C2 C6 120.9(4) . .
C4 C3 C2 119.6(4) . .
C4 C3 H3 120.2 . .
C2 C3 H3 120.2 . .
C3 C4 C5 118.6(4) . .
C3 C4 H4 120.7 . .
C5 C4 H4 120.7 . .
N1 C5 C4 124.2(4) . .
N1 C5 H5 117.9 . .
C4 C5 H5 117.9 . .
O1 C6 C2 123.0(4) . .
O1 C6 C6 119.0(3) . 4_565
C2 C6 C6 118.0(2) . 4_565
C8 C7 C8 117.1(5) . 4_565
C8 C7 I1 121.4(2) . .
C8 C7 I1 121.4(2) 4_565 .
F1 C8 C9 118.6(3) . .
F1 C8 C7 120.1(3) . .
C9 C8 C7 121.3(3) . .
F2 C9 C8 118.1(4) . .
F2 C9 C10 119.8(4) . .
C8 C9 C10 122.1(3) . .
C9 C10 C9 116.1(5) 4_565 .
C9 C10 I2 122.0(2) 4_565 .
C9 C10 I2 122.0(2) . .
C1 N1 C5 117.5(3) . .

loop_
_geom_bond_atom_site_label_1
_geom_bond_atom_site_label_2
_geom_bond_distance
_geom_bond_site_symmetry_2
C1 N1 1.339(4) .
C1 C2 1.405(5) .
C1 C1 1.463(7) 4_565
C2 C3 1.393(7) .
C2 C6 1.473(5) .
C3 C4 1.363(6) .
C3 H3 0.9300 .
C4 C5 1.369(6) .
C4 H4 0.9300 .
C5 N1 1.335(5) .
C5 H5 0.9300 .
C6 O1 1.207(4) .
C6 C6 1.531(9) 4_565
C7 C8 1.368(5) .
C7 C8 1.368(5) 4_565
C7 I1 2.088(4) .
C8 F1 1.338(4) .
C8 C9 1.375(6) .
C9 F2 1.346(4) .
C9 C10 1.373(5) .
C10 C9 1.373(5) 4_565
C10 I2 2.087(5) .

loop_
_geom_torsion_atom_site_label_1
_geom_torsion_atom_site_label_2
_geom_torsion_atom_site_label_3
_geom_torsion_atom_site_label_4
_geom_torsion
_geom_torsion_site_symmetry_1
_geom_torsion_site_symmetry_4
N1 C1 C2 C3 -0.6(6) . .
C1 C1 C2 C3 -179.2(3) 4_565 .
N1 C1 C2 C6 179.2(4) . .
C1 C1 C2 C6 0.6(5) 4_565 .
C1 C2 C3 C4 0.3(7) . .
C6 C2 C3 C4 -179.5(5) . .
C2 C3 C4 C5 -0.1(9) . .
C3 C4 C5 N1 0.3(9) . .
C3 C2 C6 O1 -1.7(7) . .
C1 C2 C6 O1 178.5(4) . .
C3 C2 C6 C6 179.2(3) . 4_565
C1 C2 C6 C6 -0.6(4) . 4_565
C8 C7 C8 F1 179.9(3) 4_565 .
I1 C7 C8 F1 2.0(6) . .
C8 C7 C8 C9 0.0(8) 4_565 .
I1 C7 C8 C9 -177.9(3) . .
F1 C8 C9 F2 0.2(7) . .
C7 C8 C9 F2 -179.9(4) . .
F1 C8 C9 C10 179.9(4) . .
C7 C8 C9 C10 -0.2(7) . .
F2 C9 C10 C9 -179.9(3) . 4_565
C8 C9 C10 C9 0.4(8) . 4_565
F2 C9 C10 I2 1.6(6) . .
C8 C9 C10 I2 -178.1(3) . .
C2 C1 N1 C5 0.7(6) . .
C1 C1 N1 C5 179.4(3) 4_565 .
C4 C5 N1 C1 -0.6(8) . .
